data_6000014
loop_
_publ_author_name
'Huang, B.'
'Gingl, F.'
'Fauth, F.'
'Hewat, A.'
'Yvon, K.'

_publ_section_title
;
 New tetragonal metal hydrides BaMg~2~TH~8~ (T=Ru, Os) containing octahedral
 [TH~6~]^4-^ complex anions and hydride anions
;
_journal_issue 1-2
_journal_name_full 'Journal of Alloys and Compounds'
_journal_page_first 13
_journal_page_last 17
_journal_paper_doi 10.1016/S0925-8388(96)02501-7
_journal_volume 248
_journal_year 1997
_chemical_formula_sum 'Ba D8 Mg2 Os'
_space_group_name_H-M_alt 'P 42/m m c'
_symmetry_space_group_name_H-M 'P 42/m m c'
_cell_angle_alpha 90.000
_cell_angle_beta 90.000
_cell_angle_gamma 90.000
_cell_length_a 4.9672
_cell_length_b 4.9672
_cell_length_c 10.8210
_cell_volume 266.99
_cod_database_code 6000014

loop_
_atom_site_label
_atom_site_type_symbol
_atom_site_fract_x
_atom_site_fract_y
_atom_site_fract_z
Ba1 Ba2+ 0 0.5 0.5
Mg1 Mg2+ 0 0.5 0.1399
Os1 Os2+ 0 0 0.25
D1 D1- 0.2443 0.2443 0.25
D2 D1- 0.2533 0.5 0
D3 D1- 0 0 0.0933
